data_1530281
loop_
_publ_author_name
'Lii, K.-H.'
'McCarley, R.E.'
'Kim, S.'
'Jacobson, R.A.'

_publ_section_title
;
 Synthesis and structure of ternary molybdenum oxides M Mo8 O10 (M=Li or
 Zn) having orthogonal nonintersecting octahedral cluster chains
;
_journal_name_full 'Journal of Solid State Chemistry'
_journal_page_first 347
_journal_page_last 358
_journal_volume 64
_journal_year 1986
_chemical_formula_sum 'Li Mo8 O10'
_space_group_IT_number 109
_symmetry_space_group_name_Hall 'I 4bw -2'
_symmetry_space_group_name_H-M 'I 41 m d'
_cell_angle_alpha 90
_cell_angle_beta 90
_cell_angle_gamma 90
_cell_formula_units_Z 4
_cell_length_a 5.8515
_cell_length_b 5.8515
_cell_length_c 24.783
_cell_volume 848.571
_citation_journal_id_ASTM JSSCBI
_cod_data_source_file Lii_JSSCBI_1986_1268.cif
_cod_data_source_block Li1Mo8O10
_cod_original_cell_volume 848.5712
_cod_original_formula_sum 'Li1 Mo8 O10'
_cod_database_code 1530281

loop_
_symmetry_equiv_pos_as_xyz
x,y,z
-y,x+1/2,z+1/4
-x+1/2,-y+1/2,z+1/2
y+1/2,-x,z+3/4
-x,y,z
-y,-x+1/2,z+1/4
x+1/2,-y+1/2,z+1/2
y+1/2,x,z+3/4
x+1/2,y+1/2,z+1/2
-y+1/2,x+1,z+3/4
-x+1,-y+1,z+1
y+1,-x+1/2,z+5/4
-x+1/2,y+1/2,z+1/2
-y+1/2,-x+1,z+3/4
x+1,-y+1,z+1
y+1,x+1/2,z+5/4

loop_
_atom_site_label
_atom_site_type_symbol
_atom_site_fract_x
_atom_site_fract_y
_atom_site_fract_z
_atom_site_occupancy
_atom_site_U_iso_or_equiv
Li1 Li+1 0.5 0.5 0.131 1 0.0
O4 O-2 0 0.242 0.085 1 0.0
Mo1 Mo+2 0.5 0.2262 0 1 0.0
O5 O-2 0 0.263 0.4144 1 0.0
O1 O-2 0.5 0.246 0.25 1 0.0
O3 O-2 0.5 0.23 0.4224 1 0.0
Mo2 Mo+2 0 0.2353 0.00429 1 0.0
Mo3 Mo+2 0 0.248 0.32808 1 0.0
O2 O-2 0.5 0.239 0.0811 1 0.0
Mo4 Mo+2 0 0.276 0.17549 1 0.0
